data_4345925
loop_
_publ_author_name
'Gupta, Arvind Kumar'
'Akkarasamiyo, Sunisa'
'Orthaber, Andreas'

_publ_section_title
;
 Rich Coordination Chemistry of \p-Acceptor Dibenzoarsole Ligands.
;
_journal_issue 8
_journal_name_full 'Inorganic chemistry'
_journal_page_first 4505
_journal_page_last 4512
_journal_paper_doi 10.1021/acs.inorgchem.7b00100
_journal_volume 56
_journal_year 2017
_chemical_formula_sum 'C36 H26 As2'
_chemical_formula_weight 608.41
_space_group_crystal_system monoclinic
_space_group_IT_number 14
_space_group_name_Hall '-P 2ybc'
_space_group_name_H-M_alt 'P 1 21/c 1'
_symmetry_space_group_name_Hall '-P 2ybc'
_symmetry_space_group_name_H-M 'P 1 21/c 1'
_atom_sites_solution_hydrogens geom
_audit_creation_method SHELXL-2014/7
_cell_angle_alpha 90
_cell_angle_beta 109.862(2)
_cell_angle_gamma 90
_cell_formula_units_Z 4
_cell_length_a 18.1261(7)
_cell_length_b 8.5024(3)
_cell_length_c 18.9621(8)
_cell_measurement_reflns_used 4775
_cell_measurement_temperature 100(2)
_cell_measurement_theta_max 25.58
_cell_measurement_theta_min 2.19
_cell_volume 2748.51(19)
_computing_cell_refinement 'Bruker SAINT'
_computing_data_collection 'Bruker APEX2'
_computing_data_reduction 'Bruker SAINT'
_computing_molecular_graphics 'Bruker SHELXTL'
_computing_publication_material 'Bruker SHELXTL'
_computing_structure_refinement 'SHELXL-2014/7 (Sheldrick, 2014)'
_computing_structure_solution 'SHELXS-97 (Sheldrick, 2008)'
_diffrn_ambient_temperature 100(2)
_diffrn_measured_fraction_theta_full 1.000
_diffrn_measured_fraction_theta_max 1.000
_diffrn_measurement_device_type 'Bruker APEX-II CCD'
_diffrn_measurement_method '\f and \w scans'
_diffrn_radiation_type MoK\a
_diffrn_radiation_wavelength 0.71073
_diffrn_reflns_av_R_equivalents 0.0479
_diffrn_reflns_av_unetI/netI 0.0519
_diffrn_reflns_Laue_measured_fraction_full 1.000
_diffrn_reflns_Laue_measured_fraction_max 1.000
_diffrn_reflns_limit_h_max 21
_diffrn_reflns_limit_h_min -21
_diffrn_reflns_limit_k_max 10
_diffrn_reflns_limit_k_min -10
_diffrn_reflns_limit_l_max 22
_diffrn_reflns_limit_l_min -18
_diffrn_reflns_number 22819
_diffrn_reflns_point_group_measured_fraction_full 1.000
_diffrn_reflns_point_group_measured_fraction_max 1.000
_diffrn_reflns_theta_full 25.000
_diffrn_reflns_theta_max 25.000
_diffrn_reflns_theta_min 2.188
_exptl_absorpt_coefficient_mu 2.455
_exptl_absorpt_correction_T_max 0.7461
_exptl_absorpt_correction_T_min 0.5696
_exptl_absorpt_correction_type multi-scan
_exptl_absorpt_process_details SADABS
_exptl_crystal_colour colorless
_exptl_crystal_density_diffrn 1.470
_exptl_crystal_description block
_exptl_crystal_F_000 1232
_exptl_crystal_size_max 0.20
_exptl_crystal_size_mid 0.20
_exptl_crystal_size_min 0.18
_refine_diff_density_max 1.543
_refine_diff_density_min -1.515
_refine_diff_density_rms 0.095
_refine_ls_extinction_method none
_refine_ls_goodness_of_fit_ref 1.013
_refine_ls_hydrogen_treatment constr
_refine_ls_matrix_type full
_refine_ls_number_parameters 331
_refine_ls_number_reflns 4845
_refine_ls_number_restraints 0
_refine_ls_restrained_S_all 1.013
_refine_ls_R_factor_all 0.0812
_refine_ls_R_factor_gt 0.0519
_refine_ls_shift/su_max 0.001
_refine_ls_shift/su_mean 0.000
_refine_ls_structure_factor_coef Fsqd
_refine_ls_weighting_details 'w=1/[\s^2^(Fo^2^)+(0.0288P)^2^+12.2567P] where P=(Fo^2^+2Fc^2^)/3'
_refine_ls_weighting_scheme calc
_refine_ls_wR_factor_gt 0.1014
_refine_ls_wR_factor_ref 0.1140
_reflns_Friedel_coverage 0.000
_reflns_number_gt 3514
_reflns_number_total 4845
_reflns_threshold_expression 'I > 2\s(I)'
_cod_data_source_file ic7b00100_si_009.cif
_cod_data_source_block 04
_cod_depositor_comments 'Adding full bibliography for 4345925--4345927.cif.'
_cod_database_code 4345925
_shelx_shelxl_version_number 2014/7
_shelx_space_group_comment
;
The symmetry employed for this shelxl refinement is uniquely defined
by the following loop, which should always be used as a source of
symmetry information in preference to the above space-group names.
They are only intended as comments.
;

loop_
_space_group_symop_operation_xyz
'x, y, z'
'-x, y+1/2, -z+1/2'
'-x, -y, -z'
'x, -y-1/2, z-1/2'

loop_
_atom_site_label
_atom_site_type_symbol
_atom_site_fract_x
_atom_site_fract_y
_atom_site_fract_z
_atom_site_U_iso_or_equiv
_atom_site_adp_type
_atom_site_occupancy
_atom_site_site_symmetry_order
_atom_site_calc_flag
_atom_site_refinement_flags_posn
_atom_site_refinement_flags_adp
C7 C 0.9517(2) 0.4838(4) 1.0903(2) 0.0448(16) Uani 1 1 d G .
C8 C 0.93364(19) 0.3734(5) 1.03288(19) 0.0436(15) Uani 1 1 d G .
C9 C 0.9704(3) 0.2274(4) 1.0452(3) 0.075(2) Uani 1 1 d G .
H9 H 0.9580 0.1519 1.0059 0.089 Uiso 1 1 calc R U
C10 C 1.0252(3) 0.1919(5) 1.1148(4) 0.110(4) Uani 1 1 d G .
H10 H 1.0503 0.0922 1.1232 0.132 Uiso 1 1 calc R U
C11 C 1.0432(2) 0.3024(8) 1.1723(3) 0.081(3) Uani 1 1 d G .
H11 H 1.0807 0.2781 1.2199 0.097 Uiso 1 1 calc R U
C12 C 1.0065(2) 0.4483(7) 1.1600(2) 0.076(3) Uani 1 1 d G .
H12 H 1.0189 0.5238 1.1992 0.091 Uiso 1 1 calc R U
As1 As 0.86411(3) 0.44764(7) 0.93953(3) 0.03890(18) Uani 1 1 d . .
As2 As 0.65721(3) 0.46378(6) 0.74496(3) 0.02823(15) Uani 1 1 d . .
C1 C 0.8527(3) 0.6318(6) 0.9945(3) 0.0343(13) Uani 1 1 d . .
C2 C 0.8069(3) 0.7650(7) 0.9673(4) 0.0573(19) Uani 1 1 d . .
H2 H 0.7701 0.7678 0.9177 0.069 Uiso 1 1 calc R U
C3 C 0.8171(4) 0.8978(7) 1.0166(5) 0.068(2) Uani 1 1 d . .
H3 H 0.7867 0.9903 1.0001 0.081 Uiso 1 1 calc R U
C4 C 0.8711(5) 0.8901(10) 1.0878(6) 0.079(2) Uani 1 1 d . .
H4 H 0.8775 0.9785 1.1200 0.095 Uiso 1 1 calc R U
C5 C 0.9145(4) 0.7625(9) 1.1130(4) 0.065(2) Uani 1 1 d . .
H5 H 0.9515 0.7609 1.1624 0.078 Uiso 1 1 calc R U
C6 C 0.9061(3) 0.6328(7) 1.0675(3) 0.0364(13) Uani 1 1 d . .
C13 C 0.7704(3) 0.3239(6) 0.9348(3) 0.0310(12) Uani 1 1 d . .
C14 C 0.7375(3) 0.3287(6) 0.9909(3) 0.0326(12) Uani 1 1 d . .
H14 H 0.7611 0.3914 1.0342 0.039 Uiso 1 1 calc R U
C15 C 0.6710(3) 0.2436(6) 0.9845(3) 0.0324(12) Uani 1 1 d . .
H15 H 0.6488 0.2471 1.0232 0.039 Uiso 1 1 calc R U
C16 C 0.6367(3) 0.1530(6) 0.9215(3) 0.0353(13) Uani 1 1 d . .
H16 H 0.5901 0.0960 0.9164 0.042 Uiso 1 1 calc R U
C17 C 0.6695(3) 0.1450(6) 0.8662(3) 0.0367(13) Uani 1 1 d . .
H17 H 0.6461 0.0801 0.8237 0.044 Uiso 1 1 calc R U
C18 C 0.7365(3) 0.2305(6) 0.8717(3) 0.0297(12) Uani 1 1 d . .
C19 C 0.7710(3) 0.2246(6) 0.8098(3) 0.0299(12) Uani 1 1 d . .
C20 C 0.7446(3) 0.3263(6) 0.7481(3) 0.0267(11) Uani 1 1 d . .
C21 C 0.7806(3) 0.3246(6) 0.6945(3) 0.0297(12) Uani 1 1 d . .
H21 H 0.7631 0.3945 0.6531 0.036 Uiso 1 1 calc R U
C22 C 0.8417(3) 0.2231(6) 0.7003(3) 0.0347(13) Uani 1 1 d . .
H22 H 0.8667 0.2245 0.6636 0.042 Uiso 1 1 calc R U
C23 C 0.8664(3) 0.1195(7) 0.7597(3) 0.0389(14) Uani 1 1 d . .
H23 H 0.9074 0.0470 0.7632 0.047 Uiso 1 1 calc R U
C24 C 0.8312(3) 0.1211(7) 0.8145(3) 0.0387(13) Uani 1 1 d . .
H24 H 0.8487 0.0502 0.8555 0.046 Uiso 1 1 calc R U
C25 C 0.5730(3) 0.3159(6) 0.6942(3) 0.0290(12) Uani 1 1 d . .
C26 C 0.4985(3) 0.3473(6) 0.6977(3) 0.0329(12) Uani 1 1 d . .
H26 H 0.4894 0.4420 0.7200 0.040 Uiso 1 1 calc R U
C27 C 0.4381(3) 0.2409(7) 0.6687(3) 0.0359(13) Uani 1 1 d . .
H27 H 0.3875 0.2634 0.6708 0.043 Uiso 1 1 calc R U
C28 C 0.4506(3) 0.1025(7) 0.6368(3) 0.0370(13) Uani 1 1 d . .
H28 H 0.4092 0.0285 0.6185 0.044 Uiso 1 1 calc R U
C29 C 0.5233(3) 0.0710(7) 0.6315(3) 0.0375(13) Uani 1 1 d . .
H29 H 0.5315 -0.0232 0.6082 0.045 Uiso 1 1 calc R U
C30 C 0.5841(3) 0.1770(6) 0.6601(3) 0.0330(12) Uani 1 1 d . .
H30 H 0.6340 0.1548 0.6564 0.040 Uiso 1 1 calc R U
C31 C 0.6556(3) 0.6006(6) 0.6624(3) 0.0293(12) Uani 1 1 d . .
C32 C 0.6029(3) 0.5868(6) 0.5898(3) 0.0359(13) Uani 1 1 d . .
H32 H 0.5669 0.5016 0.5774 0.043 Uiso 1 1 calc R U
C33 C 0.6022(3) 0.6953(6) 0.5355(3) 0.0388(14) Uani 1 1 d . .
H33 H 0.5652 0.6854 0.4863 0.047 Uiso 1 1 calc R U
C34 C 0.6547(3) 0.8174(6) 0.5525(3) 0.0412(14) Uani 1 1 d . .
H34 H 0.6545 0.8908 0.5147 0.049 Uiso 1 1 calc R U
C35 C 0.7078(3) 0.8343(6) 0.6238(3) 0.0402(14) Uani 1 1 d . .
H35 H 0.7442 0.9190 0.6356 0.048 Uiso 1 1 calc R U
C36 C 0.7072(3) 0.7257(6) 0.6782(3) 0.0369(13) Uani 1 1 d . .
H36 H 0.7433 0.7377 0.7277 0.044 Uiso 1 1 calc R U

loop_
_atom_site_aniso_label
_atom_site_aniso_U_11
_atom_site_aniso_U_22
_atom_site_aniso_U_33
_atom_site_aniso_U_23
_atom_site_aniso_U_13
_atom_site_aniso_U_12
C7 0.016(3) 0.083(5) 0.036(3) 0.029(3) 0.010(2) -0.004(3)
C8 0.036(3) 0.043(3) 0.066(4) 0.019(3) 0.035(3) 0.011(3)
C9 0.060(5) 0.075(5) 0.118(7) 0.046(5) 0.068(5) 0.032(4)
C10 0.062(6) 0.155(10) 0.139(9) 0.100(8) 0.069(6) 0.053(6)
C11 0.027(3) 0.153(9) 0.067(5) 0.077(6) 0.021(4) 0.023(5)
C12 0.032(3) 0.145(8) 0.057(5) 0.036(5) 0.022(3) -0.010(4)
As1 0.0504(4) 0.0404(3) 0.0363(3) -0.0028(3) 0.0283(3) -0.0144(3)
As2 0.0303(3) 0.0338(3) 0.0253(3) -0.0045(2) 0.0156(2) -0.0008(2)
C1 0.029(3) 0.031(3) 0.046(3) 0.012(3) 0.016(3) -0.005(2)
C2 0.037(3) 0.047(4) 0.088(5) 0.030(4) 0.021(3) -0.001(3)
C3 0.060(5) 0.023(3) 0.139(8) 0.020(4) 0.059(5) 0.010(3)
C4 0.081(6) 0.060(5) 0.116(8) -0.017(5) 0.058(6) -0.021(5)
C5 0.056(4) 0.077(5) 0.074(5) -0.023(4) 0.038(4) -0.033(4)
C6 0.031(3) 0.044(3) 0.041(3) -0.010(3) 0.022(3) -0.016(3)
C13 0.041(3) 0.027(3) 0.031(3) 0.005(2) 0.021(3) -0.004(2)
C14 0.050(3) 0.026(3) 0.029(3) -0.001(2) 0.023(3) -0.005(3)
C15 0.045(3) 0.031(3) 0.032(3) 0.003(2) 0.027(3) 0.000(3)
C16 0.038(3) 0.042(3) 0.032(3) -0.007(3) 0.019(3) -0.014(3)
C17 0.046(3) 0.039(3) 0.030(3) -0.011(3) 0.019(3) -0.012(3)
C18 0.040(3) 0.032(3) 0.024(3) 0.003(2) 0.019(2) 0.003(2)
C19 0.037(3) 0.028(3) 0.030(3) -0.004(2) 0.019(3) -0.001(2)
C20 0.030(3) 0.028(3) 0.026(3) -0.004(2) 0.014(2) -0.003(2)
C21 0.037(3) 0.031(3) 0.026(3) 0.000(2) 0.018(2) -0.002(2)
C22 0.042(3) 0.038(3) 0.032(3) -0.004(3) 0.023(3) -0.001(3)
C23 0.042(3) 0.038(3) 0.045(4) -0.001(3) 0.024(3) 0.010(3)
C24 0.052(3) 0.040(3) 0.032(3) 0.007(3) 0.023(3) 0.007(3)
C25 0.032(3) 0.035(3) 0.020(3) 0.003(2) 0.008(2) -0.004(2)
C26 0.036(3) 0.040(3) 0.026(3) 0.004(2) 0.014(2) -0.001(3)
C27 0.032(3) 0.044(3) 0.031(3) 0.004(3) 0.011(3) -0.009(3)
C28 0.047(3) 0.038(3) 0.026(3) 0.001(3) 0.012(3) -0.012(3)
C29 0.053(4) 0.041(3) 0.024(3) 0.001(2) 0.020(3) -0.004(3)
C30 0.041(3) 0.036(3) 0.027(3) -0.005(2) 0.017(3) -0.004(3)
C31 0.032(3) 0.028(3) 0.033(3) 0.000(2) 0.018(2) 0.004(2)
C32 0.045(3) 0.028(3) 0.038(3) -0.008(2) 0.018(3) -0.004(2)
C33 0.055(4) 0.029(3) 0.028(3) 0.001(2) 0.009(3) -0.001(3)
C34 0.055(4) 0.029(3) 0.040(4) 0.007(3) 0.017(3) 0.002(3)
C35 0.040(3) 0.029(3) 0.050(4) 0.001(3) 0.013(3) -0.005(3)
C36 0.036(3) 0.040(3) 0.031(3) -0.001(3) 0.006(3) -0.001(3)

loop_
_atom_type_symbol
_atom_type_description
_atom_type_scat_dispersion_real
_atom_type_scat_dispersion_imag
_atom_type_scat_source
C C 0.0033 0.0016 'International Tables Vol C Tables 4.2.6.8 and 6.1.1.4'
H H 0.0000 0.0000 'International Tables Vol C Tables 4.2.6.8 and 6.1.1.4'
As As 0.0499 2.0058 'International Tables Vol C Tables 4.2.6.8 and 6.1.1.4'

loop_
_geom_angle_atom_site_label_1
_geom_angle_atom_site_label_2
_geom_angle_atom_site_label_3
_geom_angle
C8 C7 C12 120.0
C8 C7 C6 112.7(3)
C12 C7 C6 127.3(4)
C7 C8 C9 120.0
C7 C8 As1 114.2(2)
C9 C8 As1 125.6(2)
C10 C9 C8 120.0
C10 C9 H9 120.0
C8 C9 H9 120.0
C11 C10 C9 120.0
C11 C10 H10 120.0
C9 C10 H10 120.0
C10 C11 C12 120.0
C10 C11 H11 120.0
C12 C11 H11 120.0
C11 C12 C7 120.0
C11 C12 H12 120.0
C7 C12 H12 120.0
C8 As1 C1 85.7(2)
C8 As1 C13 98.81(19)
C1 As1 C13 102.0(2)
C31 As2 C20 100.0(2)
C31 As2 C25 101.1(2)
C20 As2 C25 96.8(2)
C6 C1 C2 119.2(6)
C6 C1 As1 112.1(4)
C2 C1 As1 128.1(5)
C1 C2 C3 117.9(6)
C1 C2 H2 121.1
C3 C2 H2 121.1
C4 C3 C2 119.6(6)
C4 C3 H3 120.2
C2 C3 H3 120.2
C5 C4 C3 121.9(8)
C5 C4 H4 119.1
C3 C4 H4 119.1
C4 C5 C6 120.2(8)
C4 C5 H5 119.9
C6 C5 H5 119.9
C5 C6 C1 121.3(6)
C5 C6 C7 124.4(6)
C1 C6 C7 114.3(5)
C14 C13 C18 119.8(5)
C14 C13 As1 122.5(4)
C18 C13 As1 117.7(4)
C15 C14 C13 120.6(5)
C15 C14 H14 119.7
C13 C14 H14 119.7
C14 C15 C16 119.6(5)
C14 C15 H15 120.2
C16 C15 H15 120.2
C17 C16 C15 120.3(5)
C17 C16 H16 119.8
C15 C16 H16 119.8
C16 C17 C18 120.8(5)
C16 C17 H17 119.6
C18 C17 H17 119.6
C17 C18 C13 118.8(4)
C17 C18 C19 120.5(5)
C13 C18 C19 120.6(5)
C24 C19 C20 119.0(5)
C24 C19 C18 119.9(5)
C20 C19 C18 121.0(4)
C21 C20 C19 119.6(5)
C21 C20 As2 124.4(4)
C19 C20 As2 116.0(3)
C22 C21 C20 121.0(5)
C22 C21 H21 119.5
C20 C21 H21 119.5
C21 C22 C23 119.6(5)
C21 C22 H22 120.2
C23 C22 H22 120.2
C22 C23 C24 120.0(5)
C22 C23 H23 120.0
C24 C23 H23 120.0
C19 C24 C23 120.7(5)
C19 C24 H24 119.6
C23 C24 H24 119.6
C30 C25 C26 118.5(5)
C30 C25 As2 124.1(4)
C26 C25 As2 117.2(4)
C27 C26 C25 120.2(5)
C27 C26 H26 119.9
C25 C26 H26 119.9
C28 C27 C26 120.5(5)
C28 C27 H27 119.7
C26 C27 H27 119.7
C27 C28 C29 120.1(5)
C27 C28 H28 119.9
C29 C28 H28 119.9
C28 C29 C30 119.8(5)
C28 C29 H29 120.1
C30 C29 H29 120.1
C29 C30 C25 120.8(5)
C29 C30 H30 119.6
C25 C30 H30 119.6
C36 C31 C32 117.9(5)
C36 C31 As2 117.5(4)
C32 C31 As2 124.4(4)
C33 C32 C31 120.9(5)
C33 C32 H32 119.6
C31 C32 H32 119.6
C34 C33 C32 120.1(5)
C34 C33 H33 120.0
C32 C33 H33 120.0
C33 C34 C35 120.6(5)
C33 C34 H34 119.7
C35 C34 H34 119.7
C34 C35 C36 118.8(5)
C34 C35 H35 120.6
C36 C35 H35 120.6
C31 C36 C35 121.8(5)
C31 C36 H36 119.1
C35 C36 H36 119.1

loop_
_geom_bond_atom_site_label_1
_geom_bond_atom_site_label_2
_geom_bond_distance
C7 C8 1.3900
C7 C12 1.3900
C7 C6 1.494(7)
C8 C9 1.3900
C8 As1 1.899(3)
C9 C10 1.3900
C9 H9 0.9500
C10 C11 1.3900
C10 H10 0.9500
C11 C12 1.3900
C11 H11 0.9500
C12 H12 0.9500
As1 C1 1.931(6)
As1 C13 1.974(5)
As2 C31 1.943(5)
As2 C20 1.953(5)
As2 C25 1.960(5)
C1 C6 1.393(7)
C1 C2 1.395(8)
C2 C3 1.438(10)
C2 H2 0.9500
C3 C4 1.374(11)
C3 H3 0.9500
C4 C5 1.331(11)
C4 H4 0.9500
C5 C6 1.376(9)
C5 H5 0.9500
C13 C14 1.385(7)
C13 C18 1.393(7)
C14 C15 1.377(7)
C14 H14 0.9500
C15 C16 1.379(7)
C15 H15 0.9500
C16 C17 1.372(7)
C16 H16 0.9500
C17 C18 1.389(7)
C17 H17 0.9500
C18 C19 1.507(6)
C19 C24 1.381(7)
C19 C20 1.402(7)
C20 C21 1.382(6)
C21 C22 1.378(7)
C21 H21 0.9500
C22 C23 1.379(7)
C22 H22 0.9500
C23 C24 1.391(7)
C23 H23 0.9500
C24 H24 0.9500
C25 C30 1.394(7)
C25 C26 1.400(7)
C26 C27 1.382(7)
C26 H26 0.9500
C27 C28 1.376(8)
C27 H27 0.9500
C28 C29 1.382(7)
C28 H28 0.9500
C29 C30 1.384(7)
C29 H29 0.9500
C30 H30 0.9500
C31 C36 1.380(7)
C31 C32 1.387(7)
C32 C33 1.379(7)
C32 H32 0.9500
C33 C34 1.371(7)
C33 H33 0.9500
C34 C35 1.374(8)
C34 H34 0.9500
C35 C36 1.387(7)
C35 H35 0.9500
C36 H36 0.9500
